data_7129696
loop_
_publ_author_name
'Ponce-de-Le\'on, Jaime'
'Marcos-Ayuso, Guillermo'
'Casares, Juan A.'
'Espinet, Pablo'

_publ_section_title
;
 Pd/Cu bimetallic catalysis to access highly fluorinated biaryls from aryl
 halides and fluorinated arenes
;
_journal_name_full 'Chemical Communications'
_journal_paper_doi 10.1039/D2CC00141A
_journal_year 2022
_chemical_formula_moiety 'C13 H4 F8'
_chemical_formula_sum 'C13 H4 F8'
_chemical_formula_weight 312.16
_space_group_crystal_system monoclinic
_space_group_IT_number 14
_space_group_name_Hall '-P 2ybc'
_space_group_name_H-M_alt 'P 1 21/c 1'
_atom_sites_solution_hydrogens geom
_atom_sites_solution_primary dual
_audit_creation_date 2021-07-08
_audit_creation_method
;
Olex2 1.3
(compiled 2020.11.12 svn.r5f609507 for OlexSys, GUI svn.r6272)
;
_audit_update_record
;
2021-12-28 deposited with the CCDC.	2022-02-07 downloaded from the CCDC.
;
_cell_angle_alpha 90
_cell_angle_beta 93.599(10)
_cell_angle_gamma 90
_cell_formula_units_Z 4
_cell_length_a 14.5626(17)
_cell_length_b 5.8525(7)
_cell_length_c 14.0383(11)
_cell_measurement_reflns_used 823
_cell_measurement_temperature 294
_cell_measurement_theta_max 23.0730
_cell_measurement_theta_min 4.0310
_cell_volume 1194.1(2)
_computing_cell_refinement 'CrysAlisPro 1.171.39.45g (Rigaku OD, 2018)'
_computing_data_collection 'CrysAlisPro 1.171.39.45g (Rigaku OD, 2018)'
_computing_data_reduction 'CrysAlisPro 1.171.39.45g (Rigaku OD, 2018)'
_computing_molecular_graphics 'Olex2 1.3 (Dolomanov et al., 2009)'
_computing_publication_material 'Olex2 1.3 (Dolomanov et al., 2009)'
_computing_structure_refinement 'SHELXL 2018/3 (Sheldrick, 2015)'
_computing_structure_solution 'SHELXT 2018/2 (Sheldrick, 2018)'
_diffrn_ambient_temperature 294
_diffrn_detector 'CCD plate'
_diffrn_detector_area_resol_mean 10.4757
_diffrn_detector_type Atlas
_diffrn_measured_fraction_theta_full 0.995
_diffrn_measured_fraction_theta_max 0.821
_diffrn_measurement_details
;
List of Runs (angles in degrees, time in seconds):

  # Type    Start    End  Width  t~exp~   \w     \q     \k     \f   Frames
#--------------------------------------------------------------------------
  1  \w     22.00  89.00   1.00    8.83    --   12.36  77.00-120.00   67
  2  \w    -16.00  83.00   1.00    8.83    --   12.36  77.00   0.00   99
;
_diffrn_measurement_device 'four-circle diffractometer'
_diffrn_measurement_device_type 'SuperNova, Dual, Cu at home/near, Atlas'
_diffrn_measurement_method '\w scans'
_diffrn_orient_matrix_type 'CrysAlisPro convention (1999,Acta A55,543-557)'
_diffrn_orient_matrix_UB_11 -0.0270333000
_diffrn_orient_matrix_UB_12 0.0009781000
_diffrn_orient_matrix_UB_13 -0.0438869000
_diffrn_orient_matrix_UB_21 -0.0404111000
_diffrn_orient_matrix_UB_22 0.0108399000
_diffrn_orient_matrix_UB_23 0.0253116000
_diffrn_orient_matrix_UB_31 0.0036493000
_diffrn_orient_matrix_UB_32 0.1206597000
_diffrn_orient_matrix_UB_33 -0.0018510000
_diffrn_radiation_monochromator mirror
_diffrn_radiation_probe x-ray
_diffrn_radiation_type 'Mo K\a'
_diffrn_radiation_wavelength 0.71073
_diffrn_reflns_av_R_equivalents 0.0289
_diffrn_reflns_av_unetI/netI 0.0508
_diffrn_reflns_Laue_measured_fraction_full 0.995
_diffrn_reflns_Laue_measured_fraction_max 0.821
_diffrn_reflns_limit_h_max 16
_diffrn_reflns_limit_h_min -19
_diffrn_reflns_limit_k_max 4
_diffrn_reflns_limit_k_min -8
_diffrn_reflns_limit_l_max 19
_diffrn_reflns_limit_l_min -14
_diffrn_reflns_number 5001
_diffrn_reflns_point_group_measured_fraction_full 0.995
_diffrn_reflns_point_group_measured_fraction_max 0.821
_diffrn_reflns_theta_full 25.242
_diffrn_reflns_theta_max 29.700
_diffrn_reflns_theta_min 3.307
_diffrn_source 'micro-focus sealed X-ray tube'
_diffrn_source_type 'SuperNova (Mo) X-ray Source'
_exptl_absorpt_coefficient_mu 0.189
_exptl_absorpt_correction_T_max 1.000
_exptl_absorpt_correction_T_min 0.645
_exptl_absorpt_correction_type gaussian
_exptl_absorpt_process_details
;
CrysAlisPro 1.171.39.45g (Rigaku Oxford Diffraction, 2018)
Numerical absorption correction based on gaussian integration over
			a multifaceted crystal model
Empirical absorption correction using spherical harmonics,
 implemented in SCALE3 ABSPACK scaling algorithm.
;
_exptl_crystal_colour colourless
_exptl_crystal_colour_primary colourless
_exptl_crystal_density_diffrn 1.736
_exptl_crystal_description prism
_exptl_crystal_F_000 616
_exptl_crystal_recrystallization_method 'Re-crystallisation from solvent: n-pentane'
_exptl_crystal_size_max 0.423
_exptl_crystal_size_mid 0.329
_exptl_crystal_size_min 0.102
_refine_diff_density_max 0.157
_refine_diff_density_min -0.209
_refine_diff_density_rms 0.045
_refine_ls_extinction_method none
_refine_ls_goodness_of_fit_ref 1.030
_refine_ls_hydrogen_treatment constr
_refine_ls_matrix_type full
_refine_ls_number_parameters 227
_refine_ls_number_reflns 2778
_refine_ls_number_restraints 0
_refine_ls_restrained_S_all 1.030
_refine_ls_R_factor_all 0.1408
_refine_ls_R_factor_gt 0.0532
_refine_ls_shift/su_max 0.000
_refine_ls_shift/su_mean 0.000
_refine_ls_structure_factor_coef Fsqd
_refine_ls_weighting_details 'w=1/[\s^2^(Fo^2^)+(0.0633P)^2^+0.1024P] where P=(Fo^2^+2Fc^2^)/3'
_refine_ls_weighting_scheme calc
_refine_ls_wR_factor_gt 0.1182
_refine_ls_wR_factor_ref 0.1764
_reflns_Friedel_coverage 0.000
_reflns_number_gt 1184
_reflns_number_total 2778
_reflns_threshold_expression 'I > 2\s(I)'
_cod_data_source_file d2cc00141a2.cif
_cod_data_source_block 3gn
_cod_database_code 7129696
_shelx_shelxl_version_number 2018/3
_chemical_oxdiff_formula 'C13 H4 F8'
_chemical_oxdiff_usercomment 'colorless block'
_shelx_space_group_comment
;
The symmetry employed for this shelxl refinement is uniquely defined
by the following loop, which should always be used as a source of
symmetry information in preference to the above space-group names.
They are only intended as comments.
;
_reflns_odcompleteness_completeness 98.70
_reflns_odcompleteness_iscentric 1
_reflns_odcompleteness_theta 26.32
_olex2_refinement_description
;
1. Fixed Uiso
 At 1.2 times of:
  All C(H) groups
2. Others
 Sof(C13)=Sof(F1A)=Sof(F2A)=Sof(F5A)=1-FVAR(1)
 Sof(F6)=Sof(F8)=Sof(C14)=Sof(F7)=FVAR(1)
3.a Aromatic/amide H refined with riding coordinates:
 C8(H8), C9(H9), C12(H12), C11(H11)
;
_olex2_submission_special_instructions 'No special instructions were received'
_oxdiff_exptl_absorpt_empirical_details
;
Empirical correction (ABSPACK) includes:
- Absorption correction using spherical harmonics
- Frame scaling
;
_oxdiff_exptl_absorpt_empirical_full_max 1.778
_oxdiff_exptl_absorpt_empirical_full_min 0.737

loop_
_space_group_symop_operation_xyz
'x, y, z'
'-x, y+1/2, -z+1/2'
'-x, -y, -z'
'x, -y-1/2, z-1/2'

loop_
_atom_site_label
_atom_site_type_symbol
_atom_site_fract_x
_atom_site_fract_y
_atom_site_fract_z
_atom_site_U_iso_or_equiv
_atom_site_adp_type
_atom_site_occupancy
_atom_site_site_symmetry_order
_atom_site_calc_flag
_atom_site_refinement_flags_posn
_atom_site_refinement_flags_adp
_atom_site_refinement_flags_occupancy
_atom_site_disorder_assembly
_atom_site_disorder_group
F1 F 0.74361(12) 0.3771(3) 0.76831(11) 0.0799(6) Uani 1 1 d . . . . .
F5 F 0.87967(12) 1.0649(3) 0.66927(12) 0.0807(6) Uani 1 1 d . . . . .
F2 F 0.84540(13) 0.3990(3) 0.93358(12) 0.0894(7) Uani 1 1 d . . . . .
F3 F 0.96359(13) 0.7519(4) 0.96890(12) 0.0932(7) Uani 1 1 d . . . . .
F4 F 0.97990(13) 1.0835(4) 0.83526(13) 0.0935(7) Uani 1 1 d . . . . .
C6 C 0.80668(17) 0.7223(5) 0.71262(17) 0.0525(7) Uani 1 1 d . . . . .
C7 C 0.74914(19) 0.7119(5) 0.62118(18) 0.0551(7) Uani 1 1 d . . . . .
C5 C 0.86771(19) 0.8982(5) 0.73428(19) 0.0579(8) Uani 1 1 d . . . . .
C1 C 0.80191(19) 0.5541(5) 0.78240(19) 0.0581(8) Uani 1 1 d . . . . .
C4 C 0.9206(2) 0.9104(5) 0.8187(2) 0.0624(8) Uani 1 1 d . . . . .
C2 C 0.8536(2) 0.5641(5) 0.86781(19) 0.0620(8) Uani 1 1 d . . . . .
C3 C 0.9130(2) 0.7414(6) 0.88589(19) 0.0634(8) Uani 1 1 d . . . . .
C8 C 0.68834(19) 0.8869(6) 0.5961(2) 0.0644(8) Uani 1 1 d . . . . .
H8 H 0.685212 1.014494 0.635244 0.077 Uiso 1 1 calc R U . . .
C10 C 0.6365(2) 0.6838(6) 0.4550(2) 0.0650(8) Uani 1 1 d . . . . .
C9 C 0.6323(2) 0.8728(6) 0.5131(2) 0.0704(9) Uani 1 1 d . . . . .
H9 H 0.591689 0.990951 0.496526 0.084 Uiso 1 1 calc R U . . .
C12 C 0.7535(2) 0.5252(6) 0.5606(2) 0.0684(9) Uani 1 1 d . . . . .
H12 H 0.795077 0.408190 0.575955 0.082 Uiso 1 1 calc R U . . .
C11 C 0.6974(2) 0.5103(6) 0.4780(2) 0.0710(9) Uani 1 1 d . . . . .
H11 H 0.700810 0.383846 0.438258 0.085 Uiso 1 1 calc R U . . .
F6 F 0.4858(6) 0.657(3) 0.3868(6) 0.121(5) Uani 0.64(2) 1 d . . P A 1
F8 F 0.5918(8) 0.494(3) 0.3101(8) 0.151(7) Uani 0.64(2) 1 d . . P A 1
C14 C 0.5753(8) 0.668(4) 0.3633(12) 0.076(5) Uani 0.64(2) 1 d . . P A 1
F7 F 0.5791(9) 0.849(3) 0.3115(9) 0.159(6) Uani 0.64(2) 1 d . . P A 1
C13 C 0.562(3) 0.653(9) 0.380(3) 0.118(16) Uani 0.36(2) 1 d . . P A 2
F1A F 0.5280(17) 0.450(4) 0.3729(13) 0.156(11) Uani 0.36(2) 1 d . . P A 2
F2A F 0.6052(9) 0.659(5) 0.2948(8) 0.124(7) Uani 0.36(2) 1 d . . P A 2
F5A F 0.510(2) 0.813(8) 0.3596(14) 0.212(17) Uani 0.36(2) 1 d . . P A 2

loop_
_atom_site_aniso_label
_atom_site_aniso_U_11
_atom_site_aniso_U_22
_atom_site_aniso_U_33
_atom_site_aniso_U_23
_atom_site_aniso_U_13
_atom_site_aniso_U_12
F1 0.0966(13) 0.0698(13) 0.0724(11) 0.0078(9) -0.0031(10) -0.0259(10)
F5 0.0880(12) 0.0756(13) 0.0777(12) 0.0185(9) -0.0016(9) -0.0151(10)
F2 0.1123(15) 0.0907(15) 0.0637(11) 0.0234(10) -0.0057(10) -0.0097(11)
F3 0.0980(14) 0.1154(18) 0.0631(11) -0.0019(11) -0.0202(10) -0.0068(11)
F4 0.0917(14) 0.0967(16) 0.0901(13) -0.0022(11) -0.0092(11) -0.0354(12)
C6 0.0539(16) 0.0538(18) 0.0503(15) 0.0032(13) 0.0052(13) 0.0009(13)
C7 0.0546(16) 0.0583(19) 0.0522(16) 0.0026(14) 0.0018(13) 0.0019(14)
C5 0.0617(18) 0.0539(18) 0.0584(17) 0.0097(14) 0.0066(14) 0.0016(15)
C1 0.0633(18) 0.0547(19) 0.0565(17) 0.0002(14) 0.0049(14) -0.0029(15)
C4 0.0605(18) 0.062(2) 0.0638(18) -0.0027(16) 0.0011(15) -0.0081(16)
C2 0.074(2) 0.062(2) 0.0502(16) 0.0112(15) 0.0049(15) 0.0019(16)
C3 0.0655(18) 0.073(2) 0.0510(16) -0.0039(16) -0.0056(14) 0.0021(17)
C8 0.0648(19) 0.067(2) 0.0608(18) -0.0055(15) 0.0035(15) 0.0079(16)
C10 0.0637(19) 0.084(2) 0.0469(17) 0.0011(17) 0.0002(15) -0.0032(18)
C9 0.0616(19) 0.085(3) 0.0636(19) 0.0069(18) -0.0032(15) 0.0143(17)
C12 0.079(2) 0.066(2) 0.0592(17) -0.0021(16) -0.0006(16) 0.0182(17)
C11 0.082(2) 0.075(2) 0.0558(17) -0.0102(17) -0.0010(16) 0.0060(19)
F6 0.052(3) 0.223(13) 0.086(4) 0.003(5) -0.007(3) -0.016(5)
F8 0.141(9) 0.205(12) 0.101(7) -0.076(8) -0.045(7) 0.042(8)
C14 0.049(5) 0.132(14) 0.045(7) -0.001(7) -0.007(5) -0.006(5)
F7 0.171(9) 0.198(11) 0.098(6) 0.061(7) -0.061(6) -0.051(8)
C13 0.20(4) 0.11(2) 0.056(12) 0.017(12) 0.040(15) 0.02(2)
F1A 0.142(15) 0.200(19) 0.118(11) 0.036(10) -0.056(11) -0.076(14)
F2A 0.123(8) 0.208(18) 0.042(5) -0.027(9) 0.021(5) -0.054(14)
F5A 0.18(2) 0.36(4) 0.090(12) -0.062(17) -0.053(14) 0.16(2)

loop_
_atom_type_symbol
_atom_type_description
_atom_type_scat_dispersion_real
_atom_type_scat_dispersion_imag
_atom_type_scat_source
C C 0.0033 0.0016 'International Tables Vol C Tables 4.2.6.8 and 6.1.1.4'
H H 0.0000 0.0000 'International Tables Vol C Tables 4.2.6.8 and 6.1.1.4'
F F 0.0171 0.0103 'International Tables Vol C Tables 4.2.6.8 and 6.1.1.4'

loop_
_exptl_crystal_face_index_h
_exptl_crystal_face_index_k
_exptl_crystal_face_index_l
_exptl_crystal_face_perp_dist
-1 0 5 0.1598
-1 0 0 0.0509
1 0 0 0.0509
1 -5 0 0.2781
-1 5 0 0.1351
-5 0 1 0.0443
2 0 -5 0.1378

loop_
_geom_angle_atom_site_label_1
_geom_angle_atom_site_label_2
_geom_angle_atom_site_label_3
_geom_angle
_geom_angle_site_symmetry_1
_geom_angle_site_symmetry_3
_geom_angle_publ_flag
C5 C6 C7 122.6(2) . . ?
C5 C6 C1 115.6(2) . . ?
C1 C6 C7 121.8(2) . . ?
C8 C7 C6 120.4(3) . . ?
C8 C7 C12 118.6(3) . . ?
C12 C7 C6 121.0(3) . . ?
F5 C5 C6 119.8(2) . . ?
F5 C5 C4 117.1(3) . . ?
C4 C5 C6 123.1(3) . . ?
F1 C1 C6 119.9(2) . . ?
F1 C1 C2 117.8(3) . . ?
C2 C1 C6 122.3(3) . . ?
F4 C4 C5 120.5(3) . . ?
F4 C4 C3 120.2(3) . . ?
C5 C4 C3 119.3(3) . . ?
F2 C2 C1 120.0(3) . . ?
F2 C2 C3 120.0(3) . . ?
C3 C2 C1 120.0(3) . . ?
F3 C3 C4 120.0(3) . . ?
F3 C3 C2 120.3(3) . . ?
C2 C3 C4 119.8(3) . . ?
C7 C8 H8 119.9 . . ?
C9 C8 C7 120.3(3) . . ?
C9 C8 H8 119.9 . . ?
C9 C10 C14 120.2(9) . . ?
C9 C10 C13 118(2) . . ?
C11 C10 C9 120.4(3) . . ?
C11 C10 C14 119.4(9) . . ?
C11 C10 C13 121(2) . . ?
C8 C9 H9 120.0 . . ?
C10 C9 C8 120.1(3) . . ?
C10 C9 H9 120.0 . . ?
C7 C12 H12 119.4 . . ?
C11 C12 C7 121.1(3) . . ?
C11 C12 H12 119.4 . . ?
C10 C11 C12 119.4(3) . . ?
C10 C11 H11 120.3 . . ?
C12 C11 H11 120.3 . . ?
F6 C14 C10 108.4(12) . . ?
F8 C14 C10 114.5(12) . . ?
F8 C14 F6 108.5(13) . . ?
F7 C14 C10 112.6(12) . . ?
F7 C14 F6 104.5(12) . . ?
F7 C14 F8 107.8(15) . . ?
F1A C13 C10 115(3) . . ?
F1A C13 F2A 99(3) . . ?
F2A C13 C10 105(3) . . ?
F5A C13 C10 119(4) . . ?
F5A C13 F1A 117(5) . . ?
F5A C13 F2A 95(3) . . ?

loop_
_geom_bond_atom_site_label_1
_geom_bond_atom_site_label_2
_geom_bond_distance
_geom_bond_site_symmetry_2
_geom_bond_publ_flag
F1 C1 1.346(3) . ?
F5 C5 1.355(3) . ?
F2 C2 1.347(3) . ?
F3 C3 1.340(3) . ?
F4 C4 1.342(3) . ?
C6 C7 1.489(3) . ?
C6 C5 1.382(4) . ?
C6 C1 1.394(4) . ?
C7 C8 1.385(4) . ?
C7 C12 1.389(4) . ?
C5 C4 1.374(4) . ?
C1 C2 1.376(4) . ?
C4 C3 1.376(4) . ?
C2 C3 1.365(4) . ?
C8 H8 0.9300 . ?
C8 C9 1.382(4) . ?
C10 C9 1.379(4) . ?
C10 C11 1.374(4) . ?
C10 C14 1.522(13) . ?
C10 C13 1.47(4) . ?
C9 H9 0.9300 . ?
C12 H12 0.9300 . ?
C12 C11 1.378(4) . ?
C11 H11 0.9300 . ?
F6 C14 1.365(18) . ?
F8 C14 1.30(2) . ?
C14 F7 1.29(2) . ?
C13 F1A 1.29(5) . ?
C13 F2A 1.38(4) . ?
C13 F5A 1.23(5) . ?

loop_
_geom_torsion_atom_site_label_1
_geom_torsion_atom_site_label_2
_geom_torsion_atom_site_label_3
_geom_torsion_atom_site_label_4
_geom_torsion
_geom_torsion_site_symmetry_1
_geom_torsion_site_symmetry_2
_geom_torsion_site_symmetry_3
_geom_torsion_site_symmetry_4
_geom_torsion_publ_flag
F1 C1 C2 F2 0.6(4) . . . . ?
F1 C1 C2 C3 -179.3(3) . . . . ?
F5 C5 C4 F4 1.1(4) . . . . ?
F5 C5 C4 C3 -178.0(3) . . . . ?
F2 C2 C3 F3 0.2(4) . . . . ?
F2 C2 C3 C4 -179.5(3) . . . . ?
F4 C4 C3 F3 1.4(4) . . . . ?
F4 C4 C3 C2 -178.9(3) . . . . ?
C6 C7 C8 C9 -177.4(2) . . . . ?
C6 C7 C12 C11 177.0(3) . . . . ?
C6 C5 C4 F4 178.9(3) . . . . ?
C6 C5 C4 C3 -0.3(4) . . . . ?
C6 C1 C2 F2 178.9(3) . . . . ?
C6 C1 C2 C3 -0.9(5) . . . . ?
C7 C6 C5 F5 -2.8(4) . . . . ?
C7 C6 C5 C4 179.4(3) . . . . ?
C7 C6 C1 F1 -0.5(4) . . . . ?
C7 C6 C1 C2 -178.8(3) . . . . ?
C7 C8 C9 C10 0.2(5) . . . . ?
C7 C12 C11 C10 0.4(5) . . . . ?
C5 C6 C7 C8 -58.9(4) . . . . ?
C5 C6 C7 C12 122.7(3) . . . . ?
C5 C6 C1 F1 179.2(2) . . . . ?
C5 C6 C1 C2 0.9(4) . . . . ?
C5 C4 C3 F3 -179.5(3) . . . . ?
C5 C4 C3 C2 0.2(4) . . . . ?
C1 C6 C7 C8 120.8(3) . . . . ?
C1 C6 C7 C12 -57.6(4) . . . . ?
C1 C6 C5 F5 177.5(2) . . . . ?
C1 C6 C5 C4 -0.3(4) . . . . ?
C1 C2 C3 F3 -179.9(2) . . . . ?
C1 C2 C3 C4 0.4(5) . . . . ?
C8 C7 C12 C11 -1.4(4) . . . . ?
C9 C10 C11 C12 0.9(5) . . . . ?
C9 C10 C14 F6 -65.3(17) . . . . ?
C9 C10 C14 F8 173.5(13) . . . . ?
C9 C10 C14 F7 49.8(17) . . . . ?
C9 C10 C13 F1A -134(3) . . . . ?
C9 C10 C13 F2A 118(3) . . . . ?
C9 C10 C13 F5A 14(6) . . . . ?
C12 C7 C8 C9 1.1(4) . . . . ?
C11 C10 C9 C8 -1.2(5) . . . . ?
C11 C10 C14 F6 116.3(13) . . . . ?
C11 C10 C14 F8 -5.0(19) . . . . ?
C11 C10 C14 F7 -128.6(14) . . . . ?
C11 C10 C13 F1A 34(5) . . . . ?
C11 C10 C13 F2A -74(4) . . . . ?
C11 C10 C13 F5A -178(4) . . . . ?
C14 C10 C9 C8 -179.6(8) . . . . ?
C14 C10 C11 C12 179.4(8) . . . . ?
C13 C10 C9 C8 167(2) . . . . ?
C13 C10 C11 C12 -167(2) . . . . ?

loop_
_exptl_oxdiff_crystal_face_indexfrac_h
_exptl_oxdiff_crystal_face_indexfrac_k
_exptl_oxdiff_crystal_face_indexfrac_l
_exptl_oxdiff_crystal_face_x
_exptl_oxdiff_crystal_face_y
_exptl_oxdiff_crystal_face_z
-1.0000 -0.0000 5.0000 -0.1924 0.1670 -0.0129
-1.0000 -0.0000 -0.0000 0.0270 0.0404 -0.0036
1.0000 0.0000 0.0000 -0.0270 -0.0404 0.0036
1.0000 -5.0000 -0.0000 -0.0319 -0.0946 -0.5996
-1.0000 5.0000 0.0000 0.0319 0.0946 0.5996
-5.0000 -0.0000 1.0000 0.0913 0.2274 -0.0201
2.0000 0.0000 -5.0000 0.1654 -0.2074 0.0166
